data_7054384
loop_
_publ_author_name
'Anum, Faiza'
'Abbas, Asghar'
'Lo, Kong Mun'
'Rehman, Zia ur'
'Hameed, Shahid'
'Naseer, Muhammad Moazzam'

_publ_section_title
;
 Homologous 1,3,5-triarylpyrazolines: Synthesis,
 CH&#x2022;&#x2022;&#x2022;\p interactions guided self-assembly and effect
 of alkyloxy chain length on DNA binding properties
;
_journal_name_full 'New J. Chem.'
_journal_paper_doi 10.1039/C4NJ00938J
_journal_year 2014
_chemical_formula_sum 'C23 H22 N2 O'
_chemical_formula_weight 342.43
_chemical_name_systematic
; 
 ? 
;
_space_group_IT_number 14
_symmetry_cell_setting monoclinic
_symmetry_space_group_name_Hall '-P 2ybc'
_symmetry_space_group_name_H-M 'P 1 21/c 1'
_atom_sites_solution_hydrogens geom
_atom_sites_solution_primary direct
_atom_sites_solution_secondary difmap
_audit_creation_method SHELXL-97
_cell_angle_alpha 90.00
_cell_angle_beta 102.984(2)
_cell_angle_gamma 90.00
_cell_formula_units_Z 4
_cell_length_a 22.0227(5)
_cell_length_b 5.5302(2)
_cell_length_c 15.8613(4)
_cell_measurement_reflns_used 1008
_cell_measurement_temperature 296(2)
_cell_measurement_theta_max 22.93
_cell_measurement_theta_min 2.59
_cell_volume 1882.36(9)
_computing_cell_refinement 'SAINT (Bruker, 2007)'
_computing_data_collection 'APEX-II (Bruker, 2008)'
_computing_data_reduction 'SAINT (Bruker, 2007)'
_computing_molecular_graphics 'XSEED (Barbour, 2001)'
_computing_publication_material 'pubCIF (Westrip, 2010)'
_computing_structure_refinement 'SHELXL-97 (Sheldrick, 2008)'
_computing_structure_solution 'SHELXS-97 (Sheldrick, 2008)'
_diffrn_ambient_temperature 296(2)
_diffrn_measured_fraction_theta_full 1.000
_diffrn_measured_fraction_theta_max 1.000
_diffrn_measurement_device_type 'Bruker APEX-II CCD area-detector'
_diffrn_measurement_method '\w scans'
_diffrn_radiation_monochromator graphite
_diffrn_radiation_source 'fine-focus sealed tube'
_diffrn_radiation_type MoK\a
_diffrn_radiation_wavelength 0.71073
_diffrn_reflns_av_R_equivalents 0.1095
_diffrn_reflns_av_sigmaI/netI 0.0999
_diffrn_reflns_limit_h_max 28
_diffrn_reflns_limit_h_min -28
_diffrn_reflns_limit_k_max 7
_diffrn_reflns_limit_k_min -7
_diffrn_reflns_limit_l_max 20
_diffrn_reflns_limit_l_min -20
_diffrn_reflns_number 17282
_diffrn_reflns_theta_full 27.50
_diffrn_reflns_theta_max 27.50
_diffrn_reflns_theta_min 0.95
_exptl_absorpt_coefficient_mu 0.074
_exptl_absorpt_correction_T_max 0.7457
_exptl_absorpt_correction_T_min 0.6596
_exptl_absorpt_correction_type multi-scan
_exptl_absorpt_process_details '(SADABS; Sheldrick, 1996)'
_exptl_crystal_density_diffrn 1.208
_exptl_crystal_density_method 'not measured'
_exptl_crystal_description block
_exptl_crystal_F_000 728
_exptl_crystal_size_max 0.10
_exptl_crystal_size_mid 0.08
_exptl_crystal_size_min 0.04
_refine_diff_density_max 0.207
_refine_diff_density_min -0.227
_refine_diff_density_rms 0.053
_refine_ls_extinction_method none
_refine_ls_goodness_of_fit_ref 1.021
_refine_ls_hydrogen_treatment constr
_refine_ls_matrix_type full
_refine_ls_number_parameters 236
_refine_ls_number_reflns 4323
_refine_ls_number_restraints 0
_refine_ls_restrained_S_all 1.021
_refine_ls_R_factor_all 0.1548
_refine_ls_R_factor_gt 0.0620
_refine_ls_shift/su_max 0.000
_refine_ls_shift/su_mean 0.000
_refine_ls_structure_factor_coef Fsqd
_refine_ls_weighting_details 'calc w=1/[\s^2^(Fo^2^)+(0.0685P)^2^+0.0000P] where P=(Fo^2^+2Fc^2^)/3'
_refine_ls_weighting_scheme calc
_refine_ls_wR_factor_gt 0.1215
_refine_ls_wR_factor_ref 0.1737
_reflns_number_gt 2108
_reflns_number_total 4323
_reflns_threshold_expression >2sigma(I)
_cod_data_source_file c4nj00938j2.cif
_cod_data_source_block lkm5046
_cod_depositor_comments
;
The following automatic conversions were performed:

'_symmetry_cell_setting' value 'Monoclinic' changed to 'monoclinic'
according to
/usr/data/users/saulius/crontab/automatic-downloads/rss-feeds/RSC/lib/dictionaries/cif_core.dic
dictionary named 'cif_core.dic' version 2.4.2 from 2011-04-26.

Automatic conversion script
Id: cif_fix_values 2281 2013-09-26 08:29:07Z andrius 
;
_cod_original_sg_symbol_H-M P2(1)/c
_cod_database_code 7054384

loop_
_symmetry_equiv_pos_as_xyz
'x, y, z'
'-x, y+1/2, -z+1/2'
'-x, -y, -z'
'x, -y-1/2, z-1/2'

loop_
_atom_site_label
_atom_site_type_symbol
_atom_site_fract_x
_atom_site_fract_y
_atom_site_fract_z
_atom_site_U_iso_or_equiv
_atom_site_adp_type
_atom_site_occupancy
_atom_site_symmetry_multiplicity
_atom_site_calc_flag
_atom_site_refinement_flags
O1 O 0.98530(9) 0.6945(4) 0.90544(16) 0.0582(7) Uani 1 1 d .
N1 N 0.65099(10) 0.5326(4) 0.88485(14) 0.0308(6) Uani 1 1 d .
N2 N 0.70201(10) 0.5738(4) 0.95224(15) 0.0361(6) Uani 1 1 d .
C1 C 0.80273(12) 0.7521(5) 0.93534(18) 0.0315(7) Uani 1 1 d .
C2 C 0.84817(13) 0.9228(5) 0.9677(2) 0.0442(8) Uani 1 1 d .
H2 H 0.8379 1.0566 0.9972 0.053 Uiso 1 1 calc R
C3 C 0.90827(14) 0.8979(6) 0.9569(2) 0.0507(9) Uani 1 1 d .
H3 H 0.9381 1.0142 0.9792 0.061 Uiso 1 1 calc R
C4 C 0.92431(13) 0.7012(6) 0.9133(2) 0.0433(8) Uani 1 1 d .
C5 C 0.88031(13) 0.5249(6) 0.88258(19) 0.0419(8) Uani 1 1 d .
H5 H 0.8910 0.3890 0.8546 0.050 Uiso 1 1 calc R
C6 C 0.81990(13) 0.5525(5) 0.89398(18) 0.0365(7) Uani 1 1 d .
H6 H 0.7904 0.4338 0.8733 0.044 Uiso 1 1 calc R
C7 C 1.00364(14) 0.4999(8) 0.8580(2) 0.0630(11) Uani 1 1 d .
H7A H 0.9782 0.4973 0.7995 0.076 Uiso 1 1 calc R
H7B H 0.9985 0.3470 0.8856 0.076 Uiso 1 1 calc R
C8 C 1.07126(15) 0.5383(8) 0.8564(3) 0.0762(13) Uani 1 1 d .
H8A H 1.0760 0.6928 0.8310 0.114 Uiso 1 1 calc R
H8B H 1.0845 0.4130 0.8227 0.114 Uiso 1 1 calc R
H8C H 1.0962 0.5335 0.9144 0.114 Uiso 1 1 calc R
C9 C 0.73619(12) 0.7960(5) 0.94105(18) 0.0329(7) Uani 1 1 d .
H9 H 0.7354 0.9077 0.9888 0.039 Uiso 1 1 calc R
C10 C 0.69560(12) 0.8983(5) 0.85630(17) 0.0325(7) Uani 1 1 d .
H10A H 0.6770 1.0515 0.8662 0.039 Uiso 1 1 calc R
H10B H 0.7198 0.9200 0.8128 0.039 Uiso 1 1 calc R
C11 C 0.64673(11) 0.7057(5) 0.82978(17) 0.0264(6) Uani 1 1 d .
C12 C 0.59898(11) 0.7033(5) 0.74927(16) 0.0261(6) Uani 1 1 d .
C13 C 0.55555(12) 0.5148(5) 0.72941(17) 0.0305(7) Uani 1 1 d .
H13 H 0.5561 0.3904 0.7690 0.037 Uiso 1 1 calc R
C14 C 0.51223(12) 0.5117(5) 0.65219(17) 0.0334(7) Uani 1 1 d .
H14 H 0.4836 0.3857 0.6401 0.040 Uiso 1 1 calc R
C15 C 0.51079(13) 0.6953(5) 0.59204(18) 0.0373(7) Uani 1 1 d .
H15 H 0.4818 0.6917 0.5394 0.045 Uiso 1 1 calc R
C16 C 0.55298(13) 0.8837(5) 0.61130(18) 0.0381(7) Uani 1 1 d .
H16 H 0.5517 1.0088 0.5718 0.046 Uiso 1 1 calc R
C17 C 0.59702(12) 0.8881(5) 0.68848(17) 0.0320(7) Uani 1 1 d .
H17 H 0.6255 1.0146 0.7001 0.038 Uiso 1 1 calc R
C18 C 0.70899(12) 0.4369(5) 1.02748(17) 0.0315(7) Uani 1 1 d .
C19 C 0.66681(12) 0.2537(5) 1.03320(18) 0.0330(7) Uani 1 1 d .
H19 H 0.6324 0.2283 0.9880 0.040 Uiso 1 1 calc R
C20 C 0.67611(14) 0.1099(6) 1.10597(18) 0.0422(8) Uani 1 1 d .
H20 H 0.6482 -0.0142 1.1089 0.051 Uiso 1 1 calc R
C21 C 0.72609(14) 0.1470(6) 1.1743(2) 0.0464(8) Uani 1 1 d .
H21 H 0.7321 0.0483 1.2230 0.056 Uiso 1 1 calc R
C22 C 0.76709(14) 0.3317(6) 1.16993(19) 0.0455(8) Uani 1 1 d .
H22 H 0.8007 0.3585 1.2162 0.055 Uiso 1 1 calc R
C23 C 0.75890(13) 0.4788(6) 1.09714(18) 0.0401(8) Uani 1 1 d .
H23 H 0.7866 0.6044 1.0950 0.048 Uiso 1 1 calc R

loop_
_atom_site_aniso_label
_atom_site_aniso_U_11
_atom_site_aniso_U_22
_atom_site_aniso_U_33
_atom_site_aniso_U_23
_atom_site_aniso_U_13
_atom_site_aniso_U_12
O1 0.0316(12) 0.0642(16) 0.0802(18) -0.0051(14) 0.0153(12) 0.0006(11)
N1 0.0281(12) 0.0335(14) 0.0304(13) 0.0036(11) 0.0056(10) 0.0025(10)
N2 0.0295(13) 0.0406(15) 0.0340(14) 0.0127(12) -0.0016(11) -0.0049(11)
C1 0.0293(14) 0.0297(16) 0.0332(16) 0.0029(13) 0.0024(12) -0.0022(12)
C2 0.0358(17) 0.0298(17) 0.064(2) -0.0063(16) 0.0050(15) -0.0007(14)
C3 0.0322(17) 0.0337(18) 0.081(3) -0.0022(18) 0.0025(17) -0.0078(14)
C4 0.0284(15) 0.045(2) 0.054(2) 0.0022(17) 0.0057(15) 0.0014(14)
C5 0.0363(17) 0.0439(19) 0.0432(18) -0.0080(15) 0.0044(14) 0.0051(14)
C6 0.0339(16) 0.0360(18) 0.0355(17) -0.0037(14) -0.0009(13) -0.0048(13)
C7 0.0377(19) 0.094(3) 0.058(2) -0.007(2) 0.0126(17) 0.0088(19)
C8 0.042(2) 0.109(4) 0.080(3) 0.002(3) 0.021(2) 0.007(2)
C9 0.0335(15) 0.0320(16) 0.0320(16) 0.0006(13) 0.0047(13) -0.0014(13)
C10 0.0310(15) 0.0313(16) 0.0342(16) 0.0037(13) 0.0049(12) 0.0014(13)
C11 0.0300(14) 0.0212(14) 0.0302(15) 0.0019(13) 0.0115(12) 0.0043(12)
C12 0.0295(14) 0.0236(14) 0.0263(14) 0.0003(12) 0.0085(12) 0.0065(12)
C13 0.0361(15) 0.0295(16) 0.0281(15) 0.0037(12) 0.0120(13) 0.0032(12)
C14 0.0346(15) 0.0343(17) 0.0310(16) 0.0008(14) 0.0066(13) -0.0050(13)
C15 0.0378(16) 0.0415(18) 0.0304(16) 0.0018(14) 0.0031(13) 0.0022(14)
C16 0.0433(17) 0.0319(17) 0.0359(17) 0.0129(14) 0.0023(14) 0.0023(14)
C17 0.0331(15) 0.0261(15) 0.0365(16) 0.0043(13) 0.0069(13) -0.0016(12)
C18 0.0286(15) 0.0391(18) 0.0273(15) 0.0060(13) 0.0073(12) 0.0087(13)
C19 0.0323(15) 0.0389(17) 0.0289(15) 0.0047(13) 0.0091(12) 0.0064(13)
C20 0.0463(18) 0.049(2) 0.0350(17) 0.0087(16) 0.0169(15) 0.0065(15)
C21 0.0497(19) 0.059(2) 0.0340(18) 0.0190(16) 0.0161(16) 0.0122(17)
C22 0.0388(17) 0.067(2) 0.0299(17) 0.0074(16) 0.0057(14) 0.0114(17)
C23 0.0322(15) 0.052(2) 0.0351(17) 0.0081(15) 0.0060(14) 0.0040(14)

loop_
_atom_type_symbol
_atom_type_description
_atom_type_scat_dispersion_real
_atom_type_scat_dispersion_imag
_atom_type_scat_source
C C 0.0033 0.0016 'International Tables Vol C Tables 4.2.6.8 and 6.1.1.4'
H H 0.0000 0.0000 'International Tables Vol C Tables 4.2.6.8 and 6.1.1.4'
N N 0.0061 0.0033 'International Tables Vol C Tables 4.2.6.8 and 6.1.1.4'
O O 0.0106 0.0060 'International Tables Vol C Tables 4.2.6.8 and 6.1.1.4'

loop_
_geom_angle_atom_site_label_1
_geom_angle_atom_site_label_2
_geom_angle_atom_site_label_3
_geom_angle
C4 O1 C7 117.8(3)
C11 N1 N2 109.0(2)
N1 N2 C18 119.1(2)
N1 N2 C9 113.1(2)
C18 N2 C9 126.6(2)
C6 C1 C2 117.9(3)
C6 C1 C9 122.1(3)
C2 C1 C9 119.9(3)
C3 C2 C1 121.3(3)
C3 C2 H2 119.4
C1 C2 H2 119.4
C4 C3 C2 120.2(3)
C4 C3 H3 119.9
C2 C3 H3 119.9
O1 C4 C3 115.6(3)
O1 C4 C5 124.7(3)
C3 C4 C5 119.7(3)
C4 C5 C6 119.4(3)
C4 C5 H5 120.3
C6 C5 H5 120.3
C1 C6 C5 121.5(3)
C1 C6 H6 119.3
C5 C6 H6 119.3
O1 C7 C8 107.5(3)
O1 C7 H7A 110.2
C8 C7 H7A 110.2
O1 C7 H7B 110.2
C8 C7 H7B 110.2
H7A C7 H7B 108.5
C7 C8 H8A 109.5
C7 C8 H8B 109.5
H8A C8 H8B 109.5
C7 C8 H8C 109.5
H8A C8 H8C 109.5
H8B C8 H8C 109.5
N2 C9 C1 113.8(2)
N2 C9 C10 101.5(2)
C1 C9 C10 112.8(2)
N2 C9 H9 109.5
C1 C9 H9 109.5
C10 C9 H9 109.5
C11 C10 C9 102.8(2)
C11 C10 H10A 111.2
C9 C10 H10A 111.2
C11 C10 H10B 111.2
C9 C10 H10B 111.2
H10A C10 H10B 109.1
N1 C11 C12 121.1(2)
N1 C11 C10 113.5(2)
C12 C11 C10 125.4(2)
C17 C12 C13 118.3(2)
C17 C12 C11 120.0(2)
C13 C12 C11 121.6(2)
C14 C13 C12 120.8(3)
C14 C13 H13 119.6
C12 C13 H13 119.6
C13 C14 C15 120.5(3)
C13 C14 H14 119.7
C15 C14 H14 119.7
C16 C15 C14 119.2(3)
C16 C15 H15 120.4
C14 C15 H15 120.4
C17 C16 C15 120.8(3)
C17 C16 H16 119.6
C15 C16 H16 119.6
C16 C17 C12 120.3(3)
C16 C17 H17 119.8
C12 C17 H17 119.8
C19 C18 C23 119.3(3)
C19 C18 N2 120.3(2)
C23 C18 N2 120.4(3)
C20 C19 C18 119.9(3)
C20 C19 H19 120.0
C18 C19 H19 120.0
C21 C20 C19 121.0(3)
C21 C20 H20 119.5
C19 C20 H20 119.5
C22 C21 C20 119.3(3)
C22 C21 H21 120.4
C20 C21 H21 120.4
C21 C22 C23 120.8(3)
C21 C22 H22 119.6
C23 C22 H22 119.6
C22 C23 C18 119.6(3)
C22 C23 H23 120.2
C18 C23 H23 120.2

loop_
_geom_bond_atom_site_label_1
_geom_bond_atom_site_label_2
_geom_bond_distance
O1 C4 1.377(3)
O1 C7 1.422(4)
N1 C11 1.285(3)
N1 N2 1.385(3)
N2 C18 1.392(3)
N2 C9 1.473(3)
C1 C6 1.380(4)
C1 C2 1.387(4)
C1 C9 1.508(4)
C2 C3 1.379(4)
C2 H2 0.9300
C3 C4 1.378(4)
C3 H3 0.9300
C4 C5 1.384(4)
C5 C6 1.391(4)
C5 H5 0.9300
C6 H6 0.9300
C7 C8 1.510(4)
C7 H7A 0.9700
C7 H7B 0.9700
C8 H8A 0.9600
C8 H8B 0.9600
C8 H8C 0.9600
C9 C10 1.545(4)
C9 H9 0.9800
C10 C11 1.505(4)
C10 H10A 0.9700
C10 H10B 0.9700
C11 C12 1.461(3)
C12 C17 1.399(4)
C12 C13 1.402(4)
C13 C14 1.373(4)
C13 H13 0.9300
C14 C15 1.389(4)
C14 H14 0.9300
C15 C16 1.384(4)
C15 H15 0.9300
C16 C17 1.381(4)
C16 H16 0.9300
C17 H17 0.9300
C18 C19 1.391(4)
C18 C23 1.392(4)
C19 C20 1.379(4)
C19 H19 0.9300
C20 C21 1.376(4)
C20 H20 0.9300
C21 C22 1.375(4)
C21 H21 0.9300
C22 C23 1.391(4)
C22 H22 0.9300
C23 H23 0.9300
